data_4035120
loop_
_publ_author_name
'Wang, Xu'
'Li, Jiawei'
'Huang, Yubing'
'Zhu, Jiayi'
'Hu, Rongrong'
'Wu, Wanqing'
'Jiang, Huanfeng'

_publ_section_title
;
 Facile Synthesis of \p-Conjugated Quinazoline-Substituted Ethenes from
 2-Ethynylanilines and Benzonitriles under Transition-Metal-Free
 Conditions.
;
_journal_issue 17
_journal_name_full 'The Journal of organic chemistry'
_journal_page_first 10453
_journal_page_last 10464
_journal_paper_doi 10.1021/acs.joc.8b01494
_journal_volume 83
_journal_year 2018
_chemical_formula_moiety 'C44 H24 F8 N4'
_chemical_formula_sum 'C44 H24 F8 N4'
_chemical_formula_weight 760.67
_space_group_crystal_system monoclinic
_space_group_IT_number 14
_space_group_name_Hall '-P 2yn'
_space_group_name_H-M_alt 'P 1 21/n 1'
_atom_sites_solution_hydrogens geom
_atom_sites_solution_primary direct
_atom_sites_solution_secondary difmap
_audit_creation_date 2017-07-29
_audit_creation_method
;
Olex2 1.2
(compiled 2014.09.19 svn.r3010 for OlexSys, GUI svn.r4874)
;
_cell_angle_alpha 90.00
_cell_angle_beta 108.35(3)
_cell_angle_gamma 90.00
_cell_formula_units_Z 4
_cell_length_a 13.808(3)
_cell_length_b 16.820(3)
_cell_length_c 16.316(3)
_cell_measurement_reflns_used 18280
_cell_measurement_temperature 293(2)
_cell_measurement_theta_max 27.58
_cell_measurement_theta_min 3.10
_cell_volume 3596.7(14)
_computing_molecular_graphics 'Olex2 (Dolomanov et al., 2009)'
_computing_publication_material 'Olex2 (Dolomanov et al., 2009)'
_computing_structure_refinement 'XL (Sheldrick, 2008)'
_computing_structure_solution 'XS (Sheldrick, 2008)'
_diffrn_ambient_temperature 293(2)
_diffrn_measured_fraction_theta_full 0.972
_diffrn_measured_fraction_theta_max 0.972
_diffrn_measurement_device_type 'Bruker P4'
_diffrn_measurement_method '\w scans'
_diffrn_radiation_monochromator graphite
_diffrn_radiation_type MoK\a
_diffrn_radiation_wavelength 0.71073
_diffrn_reflns_av_R_equivalents 0.0302
_diffrn_reflns_av_unetI/netI 0.0330
_diffrn_reflns_limit_h_max 17
_diffrn_reflns_limit_h_min -17
_diffrn_reflns_limit_k_max 21
_diffrn_reflns_limit_k_min -19
_diffrn_reflns_limit_l_max 21
_diffrn_reflns_limit_l_min -20
_diffrn_reflns_number 28894
_diffrn_reflns_theta_full 27.47
_diffrn_reflns_theta_max 27.47
_diffrn_reflns_theta_min 3.11
_diffrn_source 'fine-focus sealed tube'
_exptl_absorpt_coefficient_mu 0.112
_exptl_absorpt_correction_type none
_exptl_crystal_colour colorless
_exptl_crystal_density_diffrn 1.405
_exptl_crystal_density_method 'not measured'
_exptl_crystal_description block
_exptl_crystal_F_000 1552
_refine_diff_density_max 0.571
_refine_diff_density_min -0.493
_refine_diff_density_rms 0.059
_refine_ls_extinction_method none
_refine_ls_goodness_of_fit_ref 1.071
_refine_ls_hydrogen_treatment constr
_refine_ls_matrix_type full
_refine_ls_number_parameters 505
_refine_ls_number_reflns 7995
_refine_ls_number_restraints 0
_refine_ls_restrained_S_all 1.071
_refine_ls_R_factor_all 0.0960
_refine_ls_R_factor_gt 0.0660
_refine_ls_shift/su_max 0.001
_refine_ls_shift/su_mean 0.000
_refine_ls_structure_factor_coef Fsqd
_refine_ls_weighting_details 'calc w=1/[\s^2^(Fo^2^)+(0.1376P)^2^+0.3623P] where P=(Fo^2^+2Fc^2^)/3'
_refine_ls_weighting_scheme calc
_refine_ls_wR_factor_gt 0.2112
_refine_ls_wR_factor_ref 0.2351
_reflns_number_gt 5090
_reflns_number_total 7995
_reflns_threshold_expression >2sigma(I)
_cod_data_source_file jo8b01494_si_005.cif
_cod_data_source_block 1
_cod_original_cell_volume 3596.6(13)
_cod_database_code 4035120
_olex2_refinement_description
;
1. Fixed Uiso
 At 1.2 times of:
  All C(H) groups
2.a Aromatic/amide H refined with riding coordinates:
 C18(H18), C21(H21), C23(H23), C24(H24), C25(H25), C26(H26), C27(H27),
 C28(H28), C29(H29), C30(H30), C37(H37), C38(H38), C40(H40), C41(H41), C42(H42),
  C43(H43), C44(H44), C45(H45), C46(H46), C48(H48), C49(H49), C50(H50),
 C53(H53), C55(H55)
;
_olex2_submission_special_instructions 'No special instructions were received'

loop_
_space_group_symop_id
_space_group_symop_operation_xyz
1 'x, y, z'
2 '-x+1/2, y+1/2, -z+1/2'
3 '-x, -y, -z'
4 'x-1/2, -y-1/2, z-1/2'

loop_
_atom_site_label
_atom_site_type_symbol
_atom_site_fract_x
_atom_site_fract_y
_atom_site_fract_z
_atom_site_U_iso_or_equiv
_atom_site_adp_type
_atom_site_occupancy
_atom_site_calc_flag
_atom_site_refinement_flags_posn
N1 N 0.83290(14) 0.21968(10) 0.81110(11) 0.0452(4) Uani 1 d .
N2 N 0.79641(16) 0.29365(11) 0.67963(12) 0.0503(5) Uani 1 d .
C3 C 0.73502(16) 0.20987(12) 0.79925(13) 0.0425(5) Uani 1 d .
C4 C 0.85955(18) 0.25954(13) 0.74849(13) 0.0455(5) Uani 1 d .
C5 C 0.70723(16) 0.17221(12) 0.87247(13) 0.0418(5) Uani 1 d .
C6 C 0.65841(17) 0.23844(13) 0.72411(13) 0.0460(5) Uani 1 d .
C7 C 0.61590(19) -0.02855(13) 0.68498(14) 0.0494(5) Uani 1 d .
C8 C 0.68516(16) 0.23181(12) 0.93208(13) 0.0418(5) Uani 1 d .
C9 C 0.96999(18) 0.26398(13) 0.75970(14) 0.0482(5) Uani 1 d .
C10 C 0.79916(19) 0.01204(13) 0.79768(15) 0.0523(5) Uani 1 d .
N11 N 0.61669(16) 0.02149(11) 0.75165(12) 0.0510(5) Uani 1 d .
C12 C 0.69477(19) 0.28272(13) 0.66600(14) 0.0491(5) Uani 1 d .
F13 F 0.20766(16) -0.11465(11) 0.37633(11) 0.0923(6) Uani 1 d .
C14 C 0.70241(18) 0.09353(13) 0.88008(14) 0.0475(5) Uani 1 d .
N15 N 0.69614(17) -0.05839(12) 0.66984(13) 0.0558(5) Uani 1 d .
C16 C 0.70658(19) 0.04038(12) 0.80660(14) 0.0486(5) Uani 1 d .
C17 C 0.5125(2) -0.04920(13) 0.62648(14) 0.0515(5) Uani 1 d .
C18 C 1.0416(2) 0.23404(18) 0.83335(17) 0.0652(7) Uani 1 d .
H18 H 1.0202 0.2120 0.8770 0.078 Uiso 1 calc R
C19 C 0.7896(2) -0.03822(14) 0.72599(16) 0.0551(6) Uani 1 d .
C20 C 1.1776(2) 0.26871(18) 0.77908(18) 0.0654(7) Uani 1 d .
C21 C 0.55286(18) 0.22613(15) 0.70613(15) 0.0560(6) Uani 1 d .
H21 H 0.5287 0.1968 0.7439 0.067 Uiso 1 calc R
C22 C 0.3183(2) -0.08745(15) 0.51694(16) 0.0604(6) Uani 1 d .
C23 C 0.5000(2) -0.08732(15) 0.54788(16) 0.0589(6) Uani 1 d .
H23 H 0.5571 -0.1005 0.5320 0.071 Uiso 1 calc R
C24 C 0.4035(2) -0.10580(14) 0.49321(16) 0.0616(7) Uani 1 d .
H24 H 0.3959 -0.1305 0.4406 0.074 Uiso 1 calc R
C25 C 1.0044(2) 0.29718(17) 0.69638(17) 0.0641(7) Uani 1 d .
H25 H 0.9576 0.3183 0.6470 0.077 Uiso 1 calc R
C26 C 0.7546(2) 0.29132(14) 0.96793(15) 0.0553(6) Uani 1 d .
H26 H 0.8157 0.2935 0.9554 0.066 Uiso 1 calc R
C27 C 1.1445(2) 0.2366(2) 0.8424(2) 0.0749(8) Uani 1 d .
H27 H 1.1916 0.2163 0.8921 0.090 Uiso 1 calc R
C28 C 0.4263(2) -0.03081(15) 0.64907(16) 0.0602(6) Uani 1 d .
H28 H 0.4334 -0.0054 0.7012 0.072 Uiso 1 calc R
C29 C 0.7346(3) 0.34759(17) 1.02213(18) 0.0707(8) Uani 1 d .
H29 H 0.7822 0.3869 1.0470 0.085 Uiso 1 calc R
C30 C 0.3299(2) -0.04979(16) 0.59508(17) 0.0632(7) Uani 1 d .
H30 H 0.2728 -0.0373 0.6112 0.076 Uiso 1 calc R
C31 C 0.6879(2) 0.05070(14) 0.95522(16) 0.0586(6) Uani 1 d .
F32 F 0.18531(17) -0.18101(14) 0.47925(13) 0.1092(8) Uani 1 d .
C33 C 0.6439(3) 0.34417(17) 1.03824(18) 0.0730(8) Uani 1 d .
C34 C 0.2147(3) -0.10902(18) 0.4598(2) 0.0753(8) Uani 1 d .
F35 F 1.34789(17) 0.23973(18) 0.85941(19) 0.1306(9) Uani 1 d .
F36 F 0.6237(2) 0.39951(13) 1.09107(16) 0.1209(9) Uani 1 d .
C37 C 0.5219(2) 0.30222(19) 0.57593(18) 0.0707(8) Uani 1 d .
H37 H 0.4753 0.3234 0.5265 0.085 Uiso 1 calc R
C38 C 0.4862(2) 0.25764(19) 0.63268(17) 0.0674(7) Uani 1 d .
H38 H 0.4165 0.2493 0.6204 0.081 Uiso 1 calc R
F39 F 0.14374(18) -0.05767(17) 0.46353(17) 0.1368(11) Uani 1 d .
C40 C 0.6232(2) 0.31532(16) 0.59128(16) 0.0632(7) Uani 1 d .
H40 H 0.6454 0.3455 0.5529 0.076 Uiso 1 calc R
C41 C 0.8967(2) 0.03097(16) 0.85403(19) 0.0669(7) Uani 1 d .
H41 H 0.9033 0.0632 0.9018 0.080 Uiso 1 calc R
C42 C 0.7386(2) 0.07334(16) 1.03961(16) 0.0635(7) Uani 1 d .
H42 H 0.7827 0.1166 1.0494 0.076 Uiso 1 calc R
C43 C 0.5928(2) 0.23082(16) 0.94878(16) 0.0588(6) Uani 1 d .
H43 H 0.5450 0.1916 0.9244 0.071 Uiso 1 calc R
C44 C 0.8793(2) -0.06690(17) 0.71153(19) 0.0691(7) Uani 1 d .
H44 H 0.8746 -0.0996 0.6644 0.083 Uiso 1 calc R
C45 C 0.5713(2) 0.28826(18) 1.00182(19) 0.0724(8) Uani 1 d .
H45 H 0.5089 0.2886 1.0123 0.087 Uiso 1 calc R
C46 C 0.9816(3) 0.0020(2) 0.8385(2) 0.0831(9) Uani 1 d .
H46 H 1.0460 0.0145 0.8758 0.100 Uiso 1 calc R
C47 C 1.2878(3) 0.2728(3) 0.7877(2) 0.0899(10) Uani 1 d .
C48 C 1.1064(2) 0.2993(2) 0.70543(19) 0.0733(8) Uani 1 d .
H48 H 1.1282 0.3214 0.6620 0.088 Uiso 1 calc R
C49 C 0.9717(3) -0.04670(19) 0.7663(2) 0.0823(9) Uani 1 d .
H49 H 1.0302 -0.0654 0.7560 0.099 Uiso 1 calc R
C50 C 0.7257(3) 0.03360(19) 1.10932(19) 0.0820(9) Uani 1 d .
H50 H 0.7607 0.0495 1.1655 0.098 Uiso 1 calc R
C51 C 0.6614(4) -0.0286(2) 1.0943(3) 0.1199(17) Uani 1 d .
F52 F 0.6447(4) -0.06556(18) 1.16236(17) 0.1955(19) Uani 1 d .
C53 C 0.6265(5) -0.0156(2) 0.9437(2) 0.139(2) Uani 1 d .
H53 H 0.5948 -0.0344 0.8881 0.167 Uiso 1 calc R
F54 F 1.3112(2) 0.2410(4) 0.7274(2) 0.252(3) Uani 1 d .
C55 C 0.6110(6) -0.0547(3) 1.0129(3) 0.194(4) Uani 1 d .
H55 H 0.5669 -0.0979 1.0041 0.232 Uiso 1 calc R
F56 F 1.3235(2) 0.3450(2) 0.7975(3) 0.1877(17) Uani 1 d .

loop_
_atom_site_aniso_label
_atom_site_aniso_U_11
_atom_site_aniso_U_22
_atom_site_aniso_U_33
_atom_site_aniso_U_23
_atom_site_aniso_U_13
_atom_site_aniso_U_12
N1 0.0401(11) 0.0497(10) 0.0470(10) 0.0004(7) 0.0154(7) -0.0035(7)
N2 0.0497(12) 0.0552(11) 0.0489(10) 0.0036(8) 0.0194(8) 0.0007(8)
C3 0.0387(12) 0.0456(11) 0.0443(11) -0.0032(8) 0.0145(8) -0.0016(8)
C4 0.0456(13) 0.0484(12) 0.0455(11) -0.0030(8) 0.0184(9) -0.0033(9)
C5 0.0324(11) 0.0500(12) 0.0424(10) -0.0007(8) 0.0109(8) -0.0037(8)
C6 0.0418(13) 0.0515(12) 0.0455(11) -0.0015(8) 0.0151(9) 0.0003(9)
C7 0.0586(15) 0.0434(11) 0.0474(11) 0.0015(8) 0.0185(10) 0.0011(10)
C8 0.0378(12) 0.0478(11) 0.0403(10) 0.0033(8) 0.0128(8) 0.0009(8)
C9 0.0461(14) 0.0524(12) 0.0500(12) -0.0051(9) 0.0205(10) -0.0083(9)
C10 0.0535(15) 0.0471(12) 0.0581(13) 0.0005(9) 0.0201(10) -0.0003(10)
N11 0.0557(13) 0.0503(10) 0.0484(10) -0.0027(7) 0.0185(8) -0.0006(8)
C12 0.0481(14) 0.0542(13) 0.0472(12) 0.0017(9) 0.0183(9) 0.0029(9)
F13 0.0995(15) 0.0915(13) 0.0673(11) -0.0017(8) -0.0002(10) -0.0127(10)
C14 0.0450(13) 0.0493(12) 0.0490(12) -0.0020(8) 0.0160(9) -0.0032(9)
N15 0.0603(14) 0.0544(11) 0.0556(11) -0.0029(8) 0.0224(9) 0.0031(9)
C16 0.0554(14) 0.0433(11) 0.0495(12) 0.0017(8) 0.0198(10) -0.0014(9)
C17 0.0616(15) 0.0450(12) 0.0481(12) 0.0012(8) 0.0176(10) -0.0002(10)
C18 0.0472(16) 0.0888(19) 0.0610(15) 0.0132(12) 0.0189(11) -0.0071(12)
C19 0.0581(16) 0.0511(13) 0.0599(14) 0.0002(10) 0.0239(11) 0.0024(10)
C20 0.0454(15) 0.0848(18) 0.0721(17) -0.0089(13) 0.0272(12) -0.0098(12)
C21 0.0392(13) 0.0750(16) 0.0536(13) 0.0030(10) 0.0141(10) -0.0016(10)
C22 0.0628(17) 0.0531(13) 0.0606(15) 0.0003(10) 0.0126(12) -0.0028(11)
C23 0.0649(17) 0.0580(14) 0.0547(13) -0.0039(10) 0.0199(11) 0.0014(11)
C24 0.0720(19) 0.0579(14) 0.0530(14) -0.0077(10) 0.0169(12) -0.0025(12)
C25 0.0514(16) 0.0850(18) 0.0588(15) 0.0090(12) 0.0214(11) -0.0054(13)
C26 0.0543(15) 0.0563(13) 0.0561(13) -0.0055(10) 0.0186(11) -0.0078(10)
C27 0.0467(17) 0.100(2) 0.0750(18) 0.0144(15) 0.0153(13) -0.0031(14)
C28 0.0638(17) 0.0646(15) 0.0541(13) -0.0069(10) 0.0212(11) -0.0001(12)
C29 0.082(2) 0.0629(16) 0.0676(17) -0.0167(12) 0.0236(14) -0.0065(14)
C30 0.0590(17) 0.0666(16) 0.0671(16) -0.0039(11) 0.0241(12) -0.0027(12)
C31 0.0794(19) 0.0464(13) 0.0561(14) 0.0009(9) 0.0301(12) -0.0049(11)
F32 0.0956(16) 0.1191(17) 0.0995(14) 0.0128(11) 0.0117(11) -0.0464(12)
C33 0.093(2) 0.0667(17) 0.0660(17) -0.0113(12) 0.0340(15) 0.0153(15)
C34 0.073(2) 0.0712(19) 0.0758(19) -0.0054(13) 0.0147(15) 0.0002(15)
F35 0.0520(14) 0.184(3) 0.150(2) 0.0145(18) 0.0231(13) 0.0050(14)
F36 0.151(2) 0.1076(16) 0.1225(17) -0.0469(13) 0.0698(16) 0.0157(14)
C37 0.0554(18) 0.096(2) 0.0567(15) 0.0137(13) 0.0122(12) 0.0209(14)
C38 0.0442(15) 0.099(2) 0.0567(14) 0.0030(13) 0.0121(11) 0.0075(13)
F39 0.0725(15) 0.164(2) 0.144(2) -0.0620(17) -0.0085(13) 0.0303(14)
C40 0.0623(18) 0.0747(17) 0.0532(14) 0.0150(11) 0.0188(11) 0.0128(12)
C41 0.0587(17) 0.0637(16) 0.0746(17) -0.0103(12) 0.0159(13) 0.0024(12)
C42 0.0674(18) 0.0648(15) 0.0556(14) 0.0081(11) 0.0156(12) 0.0063(12)
C43 0.0448(15) 0.0714(16) 0.0635(15) -0.0073(11) 0.0218(11) 0.0009(11)
C44 0.0654(19) 0.0707(17) 0.0766(18) -0.0107(13) 0.0301(14) 0.0106(13)
C45 0.0611(19) 0.089(2) 0.0768(18) -0.0055(14) 0.0363(14) 0.0148(15)
C46 0.0522(18) 0.085(2) 0.107(2) -0.0165(17) 0.0184(15) 0.0031(14)
C47 0.051(2) 0.132(3) 0.091(2) 0.003(2) 0.0282(17) -0.0183(19)
C48 0.0550(18) 0.105(2) 0.0680(17) 0.0084(14) 0.0314(13) -0.0110(15)
C49 0.062(2) 0.081(2) 0.108(3) -0.0146(17) 0.0331(17) 0.0091(15)
C50 0.109(3) 0.083(2) 0.0554(16) 0.0119(13) 0.0281(16) 0.0164(18)
C51 0.223(6) 0.078(2) 0.085(2) 0.0094(18) 0.085(3) -0.027(3)
F52 0.395(6) 0.125(2) 0.1063(18) 0.0130(15) 0.136(3) -0.069(3)
C53 0.251(6) 0.107(3) 0.077(2) -0.0236(19) 0.076(3) -0.104(3)
F54 0.0627(18) 0.573(9) 0.144(3) -0.132(4) 0.0641(17) -0.036(3)
C55 0.370(10) 0.142(4) 0.099(3) -0.029(3) 0.116(5) -0.157(5)
F56 0.0667(17) 0.157(3) 0.336(5) 0.053(3) 0.058(2) -0.0344(17)

loop_
_atom_type_symbol
_atom_type_description
_atom_type_scat_dispersion_real
_atom_type_scat_dispersion_imag
_atom_type_scat_source
C C 0.0033 0.0016 'International Tables Vol C Tables 4.2.6.8 and 6.1.1.4'
H H 0.0000 0.0000 'International Tables Vol C Tables 4.2.6.8 and 6.1.1.4'
N N 0.0061 0.0033 'International Tables Vol C Tables 4.2.6.8 and 6.1.1.4'
F F 0.0171 0.0103 'International Tables Vol C Tables 4.2.6.8 and 6.1.1.4'

loop_
_geom_angle_atom_site_label_1
_geom_angle_atom_site_label_2
_geom_angle_atom_site_label_3
_geom_angle
C3 N1 C4 117.29(19)
C4 N2 C12 116.86(19)
N1 C3 C5 116.33(18)
N1 C3 C6 122.3(2)
C6 C3 C5 121.24(19)
N1 C4 C9 116.25(19)
N2 C4 N1 126.2(2)
N2 C4 C9 117.6(2)
C8 C5 C3 112.94(17)
C14 C5 C3 121.65(19)
C14 C5 C8 125.41(19)
C12 C6 C3 115.4(2)
C21 C6 C3 124.6(2)
C21 C6 C12 120.0(2)
N11 C7 C17 114.7(2)
N15 C7 N11 126.1(2)
N15 C7 C17 119.2(2)
C26 C8 C5 120.3(2)
C26 C8 C43 119.0(2)
C43 C8 C5 120.6(2)
C18 C9 C4 121.0(2)
C25 C9 C4 120.7(2)
C25 C9 C18 118.3(2)
C16 C10 C19 115.7(2)
C41 C10 C16 124.5(2)
C41 C10 C19 119.8(2)
C16 N11 C7 117.2(2)
N2 C12 C6 121.7(2)
N2 C12 C40 119.5(2)
C40 C12 C6 118.8(2)
C5 C14 C16 119.86(19)
C5 C14 C31 125.5(2)
C31 C14 C16 114.57(19)
C7 N15 C19 117.0(2)
C10 C16 C14 122.9(2)
N11 C16 C10 122.4(2)
N11 C16 C14 114.7(2)
C23 C17 C7 120.9(2)
C28 C17 C7 120.5(2)
C28 C17 C23 118.6(2)
C9 C18 H18 119.7
C27 C18 C9 120.6(3)
C27 C18 H18 119.7
C10 C19 C44 118.8(2)
N15 C19 C10 121.6(2)
N15 C19 C44 119.6(2)
C27 C20 C47 121.5(3)
C27 C20 C48 119.2(3)
C48 C20 C47 119.3(3)
C6 C21 H21 120.2
C38 C21 C6 119.5(2)
C38 C21 H21 120.2
C24 C22 C30 119.8(2)
C24 C22 C34 120.3(2)
C30 C22 C34 119.8(3)
C17 C23 H23 119.7
C24 C23 C17 120.7(3)
C24 C23 H23 119.7
C22 C24 C23 120.0(2)
C22 C24 H24 120.0
C23 C24 H24 120.0
C9 C25 H25 119.6
C48 C25 C9 120.9(3)
C48 C25 H25 119.6
C8 C26 H26 119.5
C29 C26 C8 121.0(3)
C29 C26 H26 119.5
C18 C27 H27 119.7
C20 C27 C18 120.6(3)
C20 C27 H27 119.7
C17 C28 H28 119.5
C30 C28 C17 120.9(2)
C30 C28 H28 119.5
C26 C29 H29 120.8
C33 C29 C26 118.5(3)
C33 C29 H29 120.8
C22 C30 H30 120.0
C28 C30 C22 120.0(3)
C28 C30 H30 120.0
C42 C31 C14 121.8(2)
C53 C31 C14 121.1(2)
C53 C31 C42 117.0(3)
C29 C33 C45 122.6(2)
F36 C33 C29 118.7(3)
F36 C33 C45 118.7(3)
F13 C34 C22 113.8(3)
F13 C34 F32 104.2(2)
F32 C34 C22 112.0(3)
F39 C34 F13 106.0(3)
F39 C34 C22 113.1(3)
F39 C34 F32 107.1(3)
C38 C37 H37 119.2
C40 C37 H37 119.2
C40 C37 C38 121.5(2)
C21 C38 C37 120.5(3)
C21 C38 H38 119.7
C37 C38 H38 119.7
C12 C40 H40 120.2
C37 C40 C12 119.7(2)
C37 C40 H40 120.2
C10 C41 H41 120.0
C46 C41 C10 119.9(3)
C46 C41 H41 120.0
C31 C42 H42 119.0
C50 C42 C31 122.0(3)
C50 C42 H42 119.0
C8 C43 H43 119.9
C8 C43 C45 120.3(3)
C45 C43 H43 119.9
C19 C44 H44 120.1
C49 C44 C19 119.9(3)
C49 C44 H44 120.1
C33 C45 C43 118.6(3)
C33 C45 H45 120.7
C43 C45 H45 120.7
C41 C46 H46 119.9
C41 C46 C49 120.1(3)
C49 C46 H46 119.9
F35 C47 C20 113.7(3)
F54 C47 C20 114.6(3)
F54 C47 F35 105.7(4)
F54 C47 F56 108.3(4)
F56 C47 C20 113.1(4)
F56 C47 F35 100.2(3)
C20 C48 H48 119.8
C25 C48 C20 120.4(3)
C25 C48 H48 119.8
C44 C49 C46 121.5(3)
C44 C49 H49 119.2
C46 C49 H49 119.2
C42 C50 H50 120.8
C51 C50 C42 118.5(3)
C51 C50 H50 120.8
C50 C51 F52 118.8(4)
C50 C51 C55 122.3(3)
F52 C51 C55 119.0(4)
C31 C53 H53 119.3
C31 C53 C55 121.4(4)
C55 C53 H53 119.3
C51 C55 C53 118.7(4)
C51 C55 H55 120.7
C53 C55 H55 120.7

loop_
_geom_bond_atom_site_label_1
_geom_bond_atom_site_label_2
_geom_bond_distance
N1 C3 1.314(3)
N1 C4 1.366(3)
N2 C4 1.317(3)
N2 C12 1.362(3)
C3 C5 1.505(3)
C3 C6 1.427(3)
C4 C9 1.479(3)
C5 C8 1.494(3)
C5 C14 1.333(3)
C6 C12 1.416(3)
C6 C21 1.408(3)
C7 N11 1.373(3)
C7 N15 1.309(3)
C7 C17 1.487(3)
C8 C26 1.382(3)
C8 C43 1.385(3)
C9 C18 1.389(4)
C9 C25 1.383(3)
C10 C16 1.414(3)
C10 C19 1.415(3)
C10 C41 1.408(4)
N11 C16 1.321(3)
C12 C40 1.416(3)
F13 C34 1.338(4)
C14 C16 1.511(3)
C14 C31 1.489(3)
N15 C19 1.369(3)
C17 C23 1.395(3)
C17 C28 1.388(4)
C18 H18 0.9300
C18 C27 1.382(4)
C19 C44 1.417(4)
C20 C27 1.365(4)
C20 C47 1.485(4)
C20 C48 1.389(4)
C21 H21 0.9300
C21 C38 1.367(4)
C22 C24 1.383(4)
C22 C30 1.387(4)
C22 C34 1.486(4)
C23 H23 0.9300
C23 C24 1.386(4)
C24 H24 0.9300
C25 H25 0.9300
C25 C48 1.371(4)
C26 H26 0.9300
C26 C29 1.381(4)
C27 H27 0.9300
C28 H28 0.9300
C28 C30 1.382(4)
C29 H29 0.9300
C29 C33 1.361(4)
C30 H30 0.9300
C31 C42 1.387(4)
C31 C53 1.377(4)
F32 C34 1.346(4)
C33 F36 1.356(3)
C33 C45 1.366(5)
C34 F39 1.322(4)
F35 C47 1.325(4)
C37 H37 0.9300
C37 C38 1.397(4)
C37 C40 1.359(4)
C38 H38 0.9300
C40 H40 0.9300
C41 H41 0.9300
C41 C46 1.364(4)
C42 H42 0.9300
C42 C50 1.378(4)
C43 H43 0.9300
C43 C45 1.390(4)
C44 H44 0.9300
C44 C49 1.351(4)
C45 H45 0.9300
C46 H46 0.9300
C46 C49 1.406(5)
C47 F54 1.250(5)
C47 F56 1.300(5)
C48 H48 0.9300
C49 H49 0.9300
C50 H50 0.9300
C50 C51 1.343(5)
C51 F52 1.354(4)
C51 C55 1.364(6)
C53 H53 0.9300
C53 C55 1.379(5)
C55 H55 0.9300

loop_
_geom_torsion_atom_site_label_1
_geom_torsion_atom_site_label_2
_geom_torsion_atom_site_label_3
_geom_torsion_atom_site_label_4
_geom_torsion
N1 C3 C5 C8 94.0(2)
N1 C3 C5 C14 -86.8(3)
N1 C3 C6 C12 -4.1(3)
N1 C3 C6 C21 176.7(2)
N1 C4 C9 C18 -4.6(3)
N1 C4 C9 C25 174.6(2)
N2 C4 C9 C18 175.8(2)
N2 C4 C9 C25 -5.1(3)
N2 C12 C40 C37 177.7(2)
C3 N1 C4 N2 4.6(3)
C3 N1 C4 C9 -175.06(18)
C3 C5 C8 C26 -52.7(3)
C3 C5 C8 C43 124.0(2)
C3 C5 C14 C16 -10.8(3)
C3 C5 C14 C31 172.3(2)
C3 C6 C12 N2 3.0(3)
C3 C6 C12 C40 -178.0(2)
C3 C6 C21 C38 178.8(2)
C4 N1 C3 C5 -174.82(18)
C4 N1 C3 C6 0.7(3)
C4 N2 C12 C6 1.5(3)
C4 N2 C12 C40 -177.6(2)
C4 C9 C18 C27 178.4(3)
C4 C9 C25 C48 -178.1(3)
C5 C3 C6 C12 171.17(18)
C5 C3 C6 C21 -8.1(3)
C5 C8 C26 C29 179.0(2)
C5 C8 C43 C45 -177.6(2)
C5 C14 C16 C10 88.6(3)
C5 C14 C16 N11 -92.3(3)
C5 C14 C31 C42 -42.4(4)
C5 C14 C31 C53 140.5(4)
C6 C3 C5 C8 -81.5(2)
C6 C3 C5 C14 97.7(3)
C6 C12 C40 C37 -1.4(4)
C6 C21 C38 C37 -0.4(4)
C7 N11 C16 C10 1.0(3)
C7 N11 C16 C14 -178.18(18)
C7 N15 C19 C10 0.6(3)
C7 N15 C19 C44 -178.2(2)
C7 C17 C23 C24 -179.4(2)
C7 C17 C28 C30 -180.0(2)
C8 C5 C14 C16 168.2(2)
C8 C5 C14 C31 -8.7(4)
C8 C26 C29 C33 -1.3(4)
C8 C43 C45 C33 -1.4(4)
C9 C18 C27 C20 0.0(5)
C9 C25 C48 C20 -0.6(5)
C10 C19 C44 C49 0.6(4)
C10 C41 C46 C49 0.1(5)
N11 C7 N15 C19 0.4(3)
N11 C7 C17 C23 168.3(2)
N11 C7 C17 C28 -11.6(3)
C12 N2 C4 N1 -5.6(3)
C12 N2 C4 C9 174.03(19)
C12 C6 C21 C38 -0.4(4)
C14 C5 C8 C26 128.2(2)
C14 C5 C8 C43 -55.1(3)
C14 C31 C42 C50 -179.7(3)
C14 C31 C53 C55 -178.7(5)
N15 C7 N11 C16 -1.2(3)
N15 C7 C17 C23 -11.9(3)
N15 C7 C17 C28 168.2(2)
N15 C19 C44 C49 179.5(3)
C16 C10 C19 N15 -0.7(3)
C16 C10 C19 C44 178.1(2)
C16 C10 C41 C46 -178.4(3)
C16 C14 C31 C42 140.6(3)
C16 C14 C31 C53 -36.5(4)
C17 C7 N11 C16 178.61(19)
C17 C7 N15 C19 -179.4(2)
C17 C23 C24 C22 -0.9(4)
C17 C28 C30 C22 -0.3(4)
C18 C9 C25 C48 1.1(4)
C19 C10 C16 N11 -0.1(3)
C19 C10 C16 C14 179.0(2)
C19 C10 C41 C46 1.2(4)
C19 C44 C49 C46 0.6(5)
C21 C6 C12 N2 -177.8(2)
C21 C6 C12 C40 1.3(3)
C23 C17 C28 C30 0.1(4)
C24 C22 C30 C28 -0.1(4)
C24 C22 C34 F13 -26.3(4)
C24 C22 C34 F32 91.6(3)
C24 C22 C34 F39 -147.3(3)
C25 C9 C18 C27 -0.8(4)
C26 C8 C43 C45 -0.9(4)
C26 C29 C33 F36 -179.7(3)
C26 C29 C33 C45 -1.1(5)
C27 C20 C47 F35 2.9(5)
C27 C20 C47 F54 124.6(5)
C27 C20 C47 F56 -110.5(4)
C27 C20 C48 C25 -0.1(5)
C28 C17 C23 C24 0.5(4)
C29 C33 C45 C43 2.5(5)
C30 C22 C24 C23 0.7(4)
C30 C22 C34 F13 154.7(3)
C30 C22 C34 F32 -87.4(3)
C30 C22 C34 F39 33.7(4)
C31 C14 C16 C10 -94.3(3)
C31 C14 C16 N11 84.9(3)
C31 C42 C50 C51 -0.3(5)
C31 C53 C55 C51 -2.9(11)
C34 C22 C24 C23 -178.3(2)
C34 C22 C30 C28 178.9(3)
F36 C33 C45 C43 -179.0(3)
C38 C37 C40 C12 0.5(4)
C40 C37 C38 C21 0.4(5)
C41 C10 C16 N11 179.5(2)
C41 C10 C16 C14 -1.4(4)
C41 C10 C19 N15 179.7(2)
C41 C10 C19 C44 -1.5(4)
C41 C46 C49 C44 -1.0(5)
C42 C31 C53 C55 4.1(8)
C42 C50 C51 F52 -176.9(4)
C42 C50 C51 C55 1.7(8)
C43 C8 C26 C29 2.3(4)
C47 C20 C27 C18 179.4(3)
C47 C20 C48 C25 -179.1(3)
C48 C20 C27 C18 0.4(5)
C48 C20 C47 F35 -178.1(3)
C48 C20 C47 F54 -56.4(6)
C48 C20 C47 F56 68.4(5)
C50 C51 C55 C53 -0.2(11)
F52 C51 C55 C53 178.5(6)
C53 C31 C42 C50 -2.5(5)
